data_7008125
loop_
_publ_author_name
'P\'erez, Julio'
'Morales, Dolores'
'Nieto, Sonia'
'Riera, Luc\'ia'
'Riera, V\'ictor'
'Miguel, Daniel'

_publ_section_title
;
 New [Mo(eta3-allyl)(CO)2L3]+ complexes with monodentate or tridentate
 nitrogen-donor ligands.
;
_journal_issue 5
_journal_name_full 'Dalton transactions (Cambridge, England : 2003)'
_journal_page_first 884
_journal_page_last 888
_journal_paper_doi 10.1039/b417332e
_journal_year 2005
_chemical_formula_sum 'C22 H18 F3 Mo N3 O5 S'
_chemical_formula_weight 589.39
_chemical_name_systematic
;
?
;
_space_group_IT_number 14
_symmetry_cell_setting monoclinic
_symmetry_space_group_name_Hall '-P 2yn'
_symmetry_space_group_name_H-M 'P 1 21/n 1'
_atom_sites_solution_hydrogens geom
_atom_sites_solution_primary direct
_atom_sites_solution_secondary difmap
_audit_creation_method SHELXL-97
_cell_angle_alpha 90.00
_cell_angle_beta 92.241(3)
_cell_angle_gamma 90.00
_cell_formula_units_Z 4
_cell_length_a 8.3982(16)
_cell_length_b 24.889(5)
_cell_length_c 10.886(2)
_cell_measurement_temperature 299(2)
_cell_volume 2273.7(8)
_computing_cell_refinement 'Bruker SMART'
_computing_data_collection 'Bruker SMART'
_computing_data_reduction 'Bruker SHELXTL'
_computing_molecular_graphics 'Bruker SHELXTL'
_computing_publication_material 'Bruker SHELXTL'
_computing_structure_refinement 'SHELXL-97 (Sheldrick, 1997)'
_computing_structure_solution 'SHELXS-97 (Sheldrick, 1990)'
_diffrn_ambient_temperature 299(2)
_diffrn_measured_fraction_theta_full 0.999
_diffrn_measured_fraction_theta_max 0.999
_diffrn_measurement_device_type 'CCD area detector'
_diffrn_measurement_method 'phi and omega scans'
_diffrn_radiation_monochromator graphite
_diffrn_radiation_source 'fine-focus sealed tube'
_diffrn_radiation_type MoK\a
_diffrn_radiation_wavelength 0.71073
_diffrn_reflns_av_R_equivalents 0.0266
_diffrn_reflns_av_sigmaI/netI 0.0182
_diffrn_reflns_limit_h_max 9
_diffrn_reflns_limit_h_min -9
_diffrn_reflns_limit_k_max 27
_diffrn_reflns_limit_k_min -27
_diffrn_reflns_limit_l_max 12
_diffrn_reflns_limit_l_min -12
_diffrn_reflns_number 14197
_diffrn_reflns_theta_full 23.28
_diffrn_reflns_theta_max 23.28
_diffrn_reflns_theta_min 1.64
_exptl_absorpt_coefficient_mu 0.734
_exptl_absorpt_correction_T_max 1.000000
_exptl_absorpt_correction_T_min 0.791132
_exptl_absorpt_correction_type SADABS
_exptl_crystal_colour BLACK
_exptl_crystal_density_diffrn 1.722
_exptl_crystal_density_method 'not measured'
_exptl_crystal_description PLATE
_exptl_crystal_F_000 1184
_exptl_crystal_size_max 0.07
_exptl_crystal_size_mid 0.22
_exptl_crystal_size_min 0.24
_refine_diff_density_max 0.264
_refine_diff_density_min -0.287
_refine_diff_density_rms 0.048
_refine_ls_extinction_coef 0.0002(2)
_refine_ls_extinction_expression Fc^*^=kFc[1+0.001xFc^2^\l^3^/sin(2\q)]^-1/4^
_refine_ls_extinction_method SHELXL
_refine_ls_goodness_of_fit_ref 1.030
_refine_ls_hydrogen_treatment mixed
_refine_ls_matrix_type full
_refine_ls_number_parameters 318
_refine_ls_number_reflns 3275
_refine_ls_number_restraints 0
_refine_ls_restrained_S_all 1.030
_refine_ls_R_factor_all 0.0276
_refine_ls_R_factor_gt 0.0248
_refine_ls_shift/su_max 0.001
_refine_ls_shift/su_mean 0.000
_refine_ls_structure_factor_coef Fsqd
_refine_ls_weighting_details 'calc w=1/[\s^2^(Fo^2^)+(0.0339P)^2^+1.5076P] where P=(Fo^2^+2Fc^2^)/3'
_refine_ls_weighting_scheme calc
_refine_ls_wR_factor_gt 0.0622
_refine_ls_wR_factor_ref 0.0636
_reflns_number_gt 2989
_reflns_number_total 3275
_reflns_threshold_expression >2sigma(I)
_cod_data_source_file b417332e.txt
_cod_data_source_block Compound_2_(lr31am)
_cod_depositor_comments
;
The following automatic conversions were performed:
'_symmetry_cell_setting' value 'Monoclinic' changed to 'monoclinic'
according to '/home/saulius/struct/CIF-dictionaries/cif_core.dic'
dictionary named 'cif_core.dic' version 2.4.1 from 2010-06-29.

Automatic conversion script
Id: cif_fix_enum 1527 2010-12-29 10:47:43Z saulius 
;
_cod_original_sg_symbol_H-M P2(1)/n
_cod_database_code 7008125

loop_
_symmetry_equiv_pos_as_xyz
'x, y, z'
'-x+1/2, y+1/2, -z+1/2'
'-x, -y, -z'
'x-1/2, -y-1/2, z-1/2'

loop_
_atom_site_label
_atom_site_type_symbol
_atom_site_fract_x
_atom_site_fract_y
_atom_site_fract_z
_atom_site_U_iso_or_equiv
_atom_site_adp_type
_atom_site_occupancy
_atom_site_symmetry_multiplicity
_atom_site_calc_flag
_atom_site_refinement_flags
_atom_site_disorder_assembly
_atom_site_disorder_group
Mo1 Mo 0.73919(2) 0.092082(8) 0.711035(19) 0.03073(10) Uani 1 1 d . . .
N1 N 0.6126(2) 0.16529(9) 0.7667(2) 0.0384(5) Uani 1 1 d . . .
N2 N 0.8947(2) 0.13384(8) 0.84108(19) 0.0352(5) Uani 1 1 d . . .
N3 N 0.9277(2) 0.03481(9) 0.7717(2) 0.0381(5) Uani 1 1 d . . .
C1 C 0.6208(3) 0.04861(12) 0.8315(3) 0.0428(7) Uani 1 1 d . . .
O1 O 0.5496(3) 0.02078(11) 0.8903(2) 0.0753(7) Uani 1 1 d . . .
C2 C 0.5514(3) 0.06383(11) 0.6175(3) 0.0413(6) Uani 1 1 d . . .
O2 O 0.4344(2) 0.04753(9) 0.5727(2) 0.0625(6) Uani 1 1 d . . .
C3 C 0.8259(4) 0.06204(12) 0.5214(3) 0.0480(7) Uani 1 1 d . . .
H3A H 0.8924 0.0302 0.5230 0.058 Uiso 1 1 calc R . .
H3B H 0.7477 0.0625 0.4535 0.058 Uiso 1 1 calc R . .
C4 C 0.9035(3) 0.11134(12) 0.5492(2) 0.0429(7) Uani 1 1 d . . .
C5 C 0.8078(3) 0.15632(11) 0.5610(2) 0.0438(7) Uani 1 1 d . . .
H5A H 0.7293 0.1628 0.4949 0.053 Uiso 1 1 calc R . .
H5B H 0.8602 0.1887 0.5912 0.053 Uiso 1 1 calc R . .
C6 C 1.0810(3) 0.11405(16) 0.5754(3) 0.0645(9) Uani 1 1 d . . .
H6A H 1.1339 0.1204 0.5002 0.097 Uiso 1 1 calc R . .
H6B H 1.1174 0.0807 0.6106 0.097 Uiso 1 1 calc R . .
H6C H 1.1047 0.1428 0.6320 0.097 Uiso 1 1 calc R . .
C11 C 0.4628(3) 0.17841(12) 0.7290(3) 0.0492(7) Uani 1 1 d . . .
H11 H 0.4033 0.1535 0.6831 0.059 Uiso 1 1 calc R . .
C12 C 0.3941(4) 0.22665(13) 0.7552(3) 0.0576(8) Uani 1 1 d . . .
H12 H 0.2905 0.2343 0.7272 0.069 Uiso 1 1 calc R . .
C13 C 0.4805(4) 0.26347(13) 0.8234(3) 0.0627(9) Uani 1 1 d . . .
H13 H 0.4370 0.2968 0.8413 0.075 Uiso 1 1 calc R . .
C14 C 0.6315(4) 0.25066(13) 0.8649(3) 0.0570(8) Uani 1 1 d . . .
H14 H 0.6907 0.2750 0.9126 0.068 Uiso 1 1 calc R . .
C15 C 0.6958(3) 0.20129(11) 0.8354(2) 0.0410(7) Uani 1 1 d . . .
C16 C 0.8560(3) 0.18389(11) 0.8783(2) 0.0418(7) Uani 1 1 d . . .
C17 C 0.9619(4) 0.21339(13) 0.9519(3) 0.0596(9) Uani 1 1 d . . .
H17 H 0.9362 0.2481 0.9758 0.072 Uiso 1 1 calc R . .
C18 C 1.1050(4) 0.19103(15) 0.9893(3) 0.0670(10) Uani 1 1 d . . .
H18 H 1.1782 0.2109 1.0368 0.080 Uiso 1 1 calc R . .
C19 C 1.1402(4) 0.13908(14) 0.9563(3) 0.0564(8) Uani 1 1 d . . .
H19 H 1.2356 0.1232 0.9831 0.068 Uiso 1 1 calc R . .
C20 C 1.0315(3) 0.11079(12) 0.8827(2) 0.0406(6) Uani 1 1 d . . .
C21 C 1.0465(3) 0.05404(12) 0.8483(2) 0.0405(6) Uani 1 1 d . . .
C22 C 1.1679(3) 0.02108(14) 0.8935(3) 0.0547(8) Uani 1 1 d . . .
H22 H 1.2484 0.0351 0.9451 0.066 Uiso 1 1 calc R . .
C23 C 1.1693(4) -0.03228(15) 0.8623(3) 0.0632(9) Uani 1 1 d . . .
H23 H 1.2512 -0.0546 0.8916 0.076 Uiso 1 1 calc R . .
C24 C 1.0484(4) -0.05234(13) 0.7874(3) 0.0591(9) Uani 1 1 d . . .
H24 H 1.0462 -0.0885 0.7662 0.071 Uiso 1 1 calc R . .
C25 C 0.9298(4) -0.01802(12) 0.7438(3) 0.0486(7) Uani 1 1 d . . .
H25 H 0.8481 -0.0319 0.6932 0.058 Uiso 1 1 calc R . .
S1 S 1.04975(10) 0.33473(3) 0.66155(8) 0.0561(2) Uani 1 1 d . . .
O11 O 1.2086(3) 0.34038(11) 0.7093(3) 0.0888(9) Uani 1 1 d . . .
O12 O 1.0159(3) 0.36484(12) 0.5525(2) 0.0818(8) Uani 1 1 d . . .
O13 O 0.9860(4) 0.28196(10) 0.6640(3) 0.0942(9) Uani 1 1 d . . .
C51 C 0.9345(4) 0.37025(13) 0.7746(3) 0.0546(8) Uani 1 1 d . . .
F1 F 0.9493(3) 0.34765(9) 0.88479(18) 0.0875(7) Uani 1 1 d . . .
F2 F 0.7802(2) 0.36951(12) 0.7444(2) 0.0960(8) Uani 1 1 d . . .
F3 F 0.9808(3) 0.42066(9) 0.7867(2) 0.0985(8) Uani 1 1 d . . .

loop_
_atom_site_aniso_label
_atom_site_aniso_U_11
_atom_site_aniso_U_22
_atom_site_aniso_U_33
_atom_site_aniso_U_23
_atom_site_aniso_U_13
_atom_site_aniso_U_12
Mo1 0.02550(14) 0.03375(15) 0.03287(15) 0.00063(9) 0.00022(9) 0.00114(9)
N1 0.0339(12) 0.0388(13) 0.0426(13) -0.0010(10) 0.0036(10) 0.0027(10)
N2 0.0325(12) 0.0396(13) 0.0334(12) 0.0026(10) -0.0016(9) -0.0011(10)
N3 0.0325(12) 0.0404(13) 0.0415(13) 0.0034(10) 0.0027(10) 0.0031(10)
C1 0.0340(15) 0.0502(17) 0.0440(16) 0.0073(14) 0.0000(13) -0.0020(13)
O1 0.0674(16) 0.0936(19) 0.0656(15) 0.0255(14) 0.0136(13) -0.0220(14)
C2 0.0361(16) 0.0433(16) 0.0444(16) -0.0014(13) 0.0007(13) 0.0040(13)
O2 0.0396(12) 0.0696(15) 0.0772(15) -0.0142(12) -0.0138(11) -0.0071(11)
C3 0.0500(18) 0.0564(19) 0.0383(16) -0.0046(14) 0.0085(13) 0.0100(15)
C4 0.0365(15) 0.0606(19) 0.0322(14) 0.0075(13) 0.0063(12) -0.0016(14)
C5 0.0486(17) 0.0474(17) 0.0354(15) 0.0081(13) 0.0014(12) -0.0055(14)
C6 0.0362(17) 0.102(3) 0.056(2) 0.0156(19) 0.0110(15) -0.0046(17)
C11 0.0371(16) 0.0482(18) 0.0622(19) -0.0022(15) 0.0007(14) 0.0082(13)
C12 0.0467(18) 0.058(2) 0.068(2) 0.0028(17) 0.0063(16) 0.0179(16)
C13 0.073(2) 0.0484(19) 0.068(2) -0.0061(17) 0.0116(18) 0.0225(17)
C14 0.071(2) 0.0447(18) 0.0547(19) -0.0104(15) -0.0001(16) 0.0067(16)
C15 0.0500(17) 0.0381(16) 0.0351(14) 0.0000(12) 0.0045(13) 0.0030(13)
C16 0.0515(17) 0.0378(16) 0.0360(15) 0.0013(12) -0.0008(13) -0.0043(13)
C17 0.078(2) 0.0449(18) 0.0543(19) -0.0059(15) -0.0159(17) -0.0060(17)
C18 0.071(2) 0.070(2) 0.058(2) -0.0046(18) -0.0273(18) -0.0189(19)
C19 0.0444(17) 0.069(2) 0.0546(19) 0.0064(16) -0.0170(15) -0.0065(15)
C20 0.0328(15) 0.0520(17) 0.0368(15) 0.0057(13) -0.0024(12) -0.0020(13)
C21 0.0304(14) 0.0547(18) 0.0365(14) 0.0078(13) 0.0014(12) 0.0047(12)
C22 0.0373(16) 0.072(2) 0.0546(19) 0.0067(17) -0.0042(14) 0.0129(15)
C23 0.055(2) 0.071(2) 0.064(2) 0.0130(18) 0.0028(17) 0.0311(18)
C24 0.063(2) 0.0469(18) 0.068(2) 0.0055(16) 0.0095(18) 0.0194(16)
C25 0.0464(17) 0.0437(17) 0.0559(18) 0.0029(14) 0.0032(14) 0.0056(13)
S1 0.0483(5) 0.0502(5) 0.0692(5) -0.0037(4) -0.0043(4) 0.0020(4)
O11 0.0465(14) 0.0789(19) 0.139(3) 0.0040(17) -0.0171(15) 0.0121(12)
O12 0.0792(18) 0.107(2) 0.0596(15) 0.0102(14) 0.0046(13) 0.0096(15)
O13 0.118(2) 0.0550(15) 0.110(2) -0.0223(15) 0.0135(18) -0.0250(15)
C51 0.054(2) 0.056(2) 0.0517(19) 0.0016(15) -0.0142(15) 0.0030(15)
F1 0.1048(17) 0.0987(17) 0.0579(12) 0.0048(12) -0.0097(11) -0.0055(13)
F2 0.0554(13) 0.142(2) 0.0897(15) -0.0090(15) -0.0030(11) 0.0235(13)
F3 0.137(2) 0.0552(13) 0.1033(18) -0.0147(12) 0.0084(16) 0.0019(13)

loop_
_atom_type_symbol
_atom_type_description
_atom_type_scat_dispersion_real
_atom_type_scat_dispersion_imag
_atom_type_scat_source
C C 0.0033 0.0016 'International Tables Vol C Tables 4.2.6.8 and 6.1.1.4'
H H 0.0000 0.0000 'International Tables Vol C Tables 4.2.6.8 and 6.1.1.4'
N N 0.0061 0.0033 'International Tables Vol C Tables 4.2.6.8 and 6.1.1.4'
O O 0.0106 0.0060 'International Tables Vol C Tables 4.2.6.8 and 6.1.1.4'
F F 0.0171 0.0103 'International Tables Vol C Tables 4.2.6.8 and 6.1.1.4'
S S 0.1246 0.1234 'International Tables Vol C Tables 4.2.6.8 and 6.1.1.4'
Mo Mo -1.6832 0.6857 'International Tables Vol C Tables 4.2.6.8 and 6.1.1.4'

loop_
_geom_angle_atom_site_label_1
_geom_angle_atom_site_label_2
_geom_angle_atom_site_label_3
_geom_angle
_geom_angle_site_symmetry_1
_geom_angle_site_symmetry_3
_geom_angle_publ_flag
C2 Mo1 C1 74.76(11) . . ?
C2 Mo1 N2 164.25(10) . . ?
C1 Mo1 N2 97.73(10) . . ?
C2 Mo1 N1 92.98(10) . . ?
C1 Mo1 N1 90.54(10) . . ?
N2 Mo1 N1 73.01(8) . . ?
C2 Mo1 N3 118.21(10) . . ?
C1 Mo1 N3 79.83(10) . . ?
N2 Mo1 N3 72.92(8) . . ?
N1 Mo1 N3 142.86(8) . . ?
C2 Mo1 C4 99.69(11) . . ?
C1 Mo1 C4 159.02(11) . . ?
N2 Mo1 C4 92.05(9) . . ?
N1 Mo1 C4 110.10(9) . . ?
N3 Mo1 C4 85.42(9) . . ?
C2 Mo1 C3 72.58(11) . . ?
C1 Mo1 C3 125.96(12) . . ?
N2 Mo1 C3 122.17(9) . . ?
N1 Mo1 C3 132.56(9) . . ?
N3 Mo1 C3 79.27(9) . . ?
C4 Mo1 C3 35.33(10) . . ?
C2 Mo1 C5 95.49(11) . . ?
C1 Mo1 C5 163.45(11) . . ?
N2 Mo1 C5 88.28(9) . . ?
N1 Mo1 C5 76.42(9) . . ?
N3 Mo1 C5 116.71(9) . . ?
C4 Mo1 C5 34.29(10) . . ?
C3 Mo1 C5 61.00(10) . . ?
C15 N1 C11 117.8(2) . . ?
C15 N1 Mo1 117.20(17) . . ?
C11 N1 Mo1 124.80(19) . . ?
C20 N2 C16 120.2(2) . . ?
C20 N2 Mo1 120.18(18) . . ?
C16 N2 Mo1 119.58(17) . . ?
C25 N3 C21 117.7(2) . . ?
C25 N3 Mo1 125.17(19) . . ?
C21 N3 Mo1 117.08(18) . . ?
O1 C1 Mo1 173.2(3) . . ?
O2 C2 Mo1 173.8(2) . . ?
C4 C3 Mo1 72.00(15) . . ?
C5 C4 C3 117.1(3) . . ?
C5 C4 C6 121.2(3) . . ?
C3 C4 C6 121.5(3) . . ?
C5 C4 Mo1 74.56(15) . . ?
C3 C4 Mo1 72.67(15) . . ?
C6 C4 Mo1 118.47(19) . . ?
C4 C5 Mo1 71.15(15) . . ?
N1 C11 C12 123.1(3) . . ?
C11 C12 C13 118.8(3) . . ?
C14 C13 C12 119.2(3) . . ?
C13 C14 C15 119.7(3) . . ?
N1 C15 C14 121.4(3) . . ?
N1 C15 C16 115.4(2) . . ?
C14 C15 C16 123.2(3) . . ?
N2 C16 C17 120.3(3) . . ?
N2 C16 C15 113.8(2) . . ?
C17 C16 C15 125.9(3) . . ?
C18 C17 C16 119.5(3) . . ?
C17 C18 C19 119.9(3) . . ?
C18 C19 C20 119.0(3) . . ?
N2 C20 C19 120.9(3) . . ?
N2 C20 C21 113.9(2) . . ?
C19 C20 C21 125.2(3) . . ?
N3 C21 C22 121.4(3) . . ?
N3 C21 C20 115.2(2) . . ?
C22 C21 C20 123.3(3) . . ?
C23 C22 C21 120.0(3) . . ?
C22 C23 C24 119.1(3) . . ?
C23 C24 C25 119.1(3) . . ?
N3 C25 C24 122.7(3) . . ?
O13 S1 O11 115.77(18) . . ?
O13 S1 O12 116.11(18) . . ?
O11 S1 O12 114.04(17) . . ?
O13 S1 C51 103.01(17) . . ?
O11 S1 C51 102.77(16) . . ?
O12 S1 C51 102.33(15) . . ?
F3 C51 F2 108.7(3) . . ?
F3 C51 F1 107.2(3) . . ?
F2 C51 F1 106.0(3) . . ?
F3 C51 S1 111.5(2) . . ?
F2 C51 S1 111.5(2) . . ?
F1 C51 S1 111.8(2) . . ?

loop_
_geom_bond_atom_site_label_1
_geom_bond_atom_site_label_2
_geom_bond_distance
_geom_bond_site_symmetry_2
_geom_bond_publ_flag
Mo1 C2 1.973(3) . ?
Mo1 C1 1.995(3) . ?
Mo1 N2 2.155(2) . ?
Mo1 N1 2.206(2) . ?
Mo1 N3 2.212(2) . ?
Mo1 C4 2.330(3) . ?
Mo1 C3 2.338(3) . ?
Mo1 C5 2.373(3) . ?
N1 C15 1.346(3) . ?
N1 C11 1.348(3) . ?
N2 C20 1.346(3) . ?
N2 C16 1.353(3) . ?
N3 C25 1.350(4) . ?
N3 C21 1.362(3) . ?
C1 O1 1.130(3) . ?
C2 O2 1.154(3) . ?
C3 C4 1.417(4) . ?
C4 C5 1.387(4) . ?
C4 C6 1.508(4) . ?
C11 C12 1.367(4) . ?
C12 C13 1.369(5) . ?
C13 C14 1.367(5) . ?
C14 C15 1.385(4) . ?
C15 C16 1.472(4) . ?
C16 C17 1.384(4) . ?
C17 C18 1.372(5) . ?
C18 C19 1.377(5) . ?
C19 C20 1.383(4) . ?
C20 C21 1.468(4) . ?
C21 C22 1.384(4) . ?
C22 C23 1.371(5) . ?
C23 C24 1.372(5) . ?
C24 C25 1.382(4) . ?
S1 O13 1.419(3) . ?
S1 O11 1.420(3) . ?
S1 O12 1.423(3) . ?
S1 C51 1.824(3) . ?
C51 F3 1.319(4) . ?
C51 F2 1.324(4) . ?
C51 F1 1.326(4) . ?
